data_4335061
loop_
_publ_author_name
'Peter Comba'
'Michael Morgen'
'Hubert Wadepohl'

_publ_section_title
;
 Tuning of the Properties of Transition-Metal Bispidine Complexes by
 Variation of the Basicity of the Aromatic Donor Groups
;
_journal_name_full 'Inorganic Chemistry'
_journal_page_first 6481
_journal_page_last 6501
_journal_paper_doi 10.1021/ic4004214
_journal_volume 52
_journal_year 2013
_chemical_formula_sum 'C27 H32 Cl4 Cu N6 O13'
_chemical_formula_weight 853.92
_space_group_crystal_system monoclinic
_space_group_IT_number 14
_space_group_name_Hall '-P 2yn'
_space_group_name_H-M_alt 'P 1 21/n 1'
_symmetry_cell_setting monoclinic
_symmetry_Int_Tables_number 14
_symmetry_space_group_name_Hall '-P 2yn'
_symmetry_space_group_name_H-M 'P 1 21/n 1'
_atom_sites_solution_hydrogens geom
_atom_sites_solution_primary iterative
_atom_sites_solution_secondary difmap
_audit_block_code co_mimo67
_audit_creation_date
;
'Mon Nov 19 15:51:56 2012'
;
_audit_creation_method SHELXL-2012
_audit_update_record 'Tue Jan 22 16:37:12 CET 2013'
_cell_angle_alpha 90
_cell_angle_beta 90.5118(7)
_cell_angle_gamma 90
_cell_formula_units_Z 4
_cell_length_a 15.36945(15)
_cell_length_b 12.86281(10)
_cell_length_c 17.41038(12)
_cell_measurement_reflns_used 26106
_cell_measurement_temperature 115(1)
_cell_measurement_theta_max 71.7133
_cell_measurement_theta_min 3.8163
_cell_volume 3441.80(5)
_computing_cell_refinement
;
CrysAlisPro, Agilent Technologies,
Version 1.171.36.21 (release 14-08-2012 CrysAlis171 .NET)
(compiled Sep 14 2012,17:21:16)
;
_computing_data_collection
;
CrysAlisPro, Agilent Technologies,
Version 1.171.36.21 (release 14-08-2012 CrysAlis171 .NET)
(compiled Sep 14 2012,17:21:16)
;
_computing_data_reduction
;
CrysAlisPro, Agilent Technologies,
Version 1.171.36.21 (release 14-08-2012 CrysAlis171 .NET)
(compiled Sep 14 2012,17:21:16)
;
_computing_publication_material 'encif (Wadepohl, 2012); encifer 1.4 (CCDC, 2011)'
_computing_structure_refinement 'SHELXL-2012 (Sheldrick, 2012)'
_computing_structure_solution 'SUPERFLIP (Palatinus, 2007-2009)'
_diffrn_ambient_temperature 115(1)
_diffrn_detector 'CCD plate'
_diffrn_detector_area_resol_mean 7.9621
_diffrn_detector_type 'Agilent EOS'
_diffrn_measured_fraction_theta_full 1.000
_diffrn_measured_fraction_theta_max 0.996
_diffrn_measurement_details
;
  1 omega   28.00   67.00   1.0000    5.0000
omega____ theta____ kappa____ phi______ frames
    -        0.0000   57.0000 -180.0000 39

  2 omega  -19.00   59.00   1.0000    5.0000
omega____ theta____ kappa____ phi______ frames
    -        0.0000   57.0000  -90.0000 78

  3 omega  -19.00   22.00   1.0000    5.0000
omega____ theta____ kappa____ phi______ frames
    -        0.0000   57.0000 -180.0000 41

  4 omega  -55.00   -2.00   1.0000   15.0000
omega____ theta____ kappa____ phi______ frames
    -      -42.5000  125.0000   30.0000 53

  5 omega -111.00  -74.00   1.0000   15.0000
omega____ theta____ kappa____ phi______ frames
    -      -42.5000  -77.0000   60.0000 37

  6 omega  -39.00  -12.00   1.0000   15.0000
omega____ theta____ kappa____ phi______ frames
    -      -42.5000  -77.0000    0.0000 27

  7 omega  -95.00  -69.00   1.0000   15.0000
omega____ theta____ kappa____ phi______ frames
    -      -42.5000  -77.0000  -90.0000 26

  8 omega  -55.00  -13.00   1.0000   15.0000
omega____ theta____ kappa____ phi______ frames
    -      -42.5000  -77.0000 -120.0000 42

  9 omega  -65.00   11.00   1.0000   15.0000
omega____ theta____ kappa____ phi______ frames
    -      -42.5000   64.0000 -120.0000 76

 10 omega  -49.00   26.00   1.0000   15.0000
omega____ theta____ kappa____ phi______ frames
    -      -42.5000   57.0000    0.0000 75

 11 omega  -24.00    2.00   1.0000   15.0000
omega____ theta____ kappa____ phi______ frames
    -      -42.5000   38.0000 -180.0000 26

 12 omega -103.00  -34.00   1.0000   15.0000
omega____ theta____ kappa____ phi______ frames
    -      -42.5000  178.0000 -180.0000 69

 13 omega  -41.00  -12.00   1.0000   15.0000
omega____ theta____ kappa____ phi______ frames
    -      -42.5000  -77.0000   60.0000 29

 14 omega  -48.00  -12.00   1.0000   15.0000
omega____ theta____ kappa____ phi______ frames
    -      -42.5000  -77.0000  120.0000 36

 15 omega  -37.00  -12.00   1.0000   15.0000
omega____ theta____ kappa____ phi______ frames
    -      -42.5000  -77.0000  -30.0000 25

 16 omega -102.00  -53.00   1.0000   15.0000
omega____ theta____ kappa____ phi______ frames
    -      -42.5000  178.0000   30.0000 49

 17 omega  -63.00  -12.00   1.0000   15.0000
omega____ theta____ kappa____ phi______ frames
    -      -42.5000  -77.0000 -180.0000 51

 18 omega  -44.00  -12.00   1.0000   15.0000
omega____ theta____ kappa____ phi______ frames
    -      -42.5000  -77.0000  -90.0000 32

 19 omega   74.00  108.00   1.0000   15.0000
omega____ theta____ kappa____ phi______ frames
    -       55.1171   76.0000  123.4463 34

 20 omega   25.00  125.00   1.0000   15.0000
omega____ theta____ kappa____ phi______ frames
    -       55.1171   77.0000  -30.0000 100

 21 omega   29.00  125.00   1.0000   15.0000
omega____ theta____ kappa____ phi______ frames
    -       55.1171   77.0000 -158.5639 96

 22 omega   30.00  112.00   1.0000   15.0000
omega____ theta____ kappa____ phi______ frames
    -       55.1171 -125.0000   60.0000 82

 23 omega   25.00   65.00   1.0000   15.0000
omega____ theta____ kappa____ phi______ frames
    -       55.1171   77.0000   30.0000 40

 24 omega   27.00   53.00   1.0000   15.0000
omega____ theta____ kappa____ phi______ frames
    -       55.1171   76.0000  123.4463 26

 25 omega   34.00  124.00   1.0000   15.0000
omega____ theta____ kappa____ phi______ frames
    -       55.1171   57.0000   90.0000 90

 26 omega   87.00  122.00   1.0000   15.0000
omega____ theta____ kappa____ phi______ frames
    -       55.1171   73.0000  158.3756 35

 27 omega   32.00   81.00   1.0000   15.0000
omega____ theta____ kappa____ phi______ frames
    -       55.1171   73.0000  158.3756 49

 28 omega   25.00  124.00   1.0000   15.0000
omega____ theta____ kappa____ phi______ frames
    -       55.1171   77.0000  -90.0000 99

 29 omega   58.00  116.00   1.0000   25.0000
omega____ theta____ kappa____ phi______ frames
    -      110.2342 -111.0000   60.0000 58

 30 omega   88.00  115.00   1.0000   25.0000
omega____ theta____ kappa____ phi______ frames
    -      110.2342   50.0000    0.0000 27

 31 omega   38.00   99.00   1.0000   25.0000
omega____ theta____ kappa____ phi______ frames
    -      110.2342 -111.0000  150.0000 61

 32 omega  113.00  177.00   1.0000   25.0000
omega____ theta____ kappa____ phi______ frames
    -      110.2342   77.0000  150.0000 64

 33 omega   89.00  114.00   1.0000   25.0000
omega____ theta____ kappa____ phi______ frames
    -      110.2342   50.0000  -60.0000 25

 34 omega   80.00  106.00   1.0000   25.0000
omega____ theta____ kappa____ phi______ frames
    -      110.2342   77.0000  150.0000 26

 35 omega   84.00  175.00   1.0000   25.0000
omega____ theta____ kappa____ phi______ frames
    -      110.2342   71.0000   -4.6808 91

 36 omega   68.00  116.00   1.0000   25.0000
omega____ theta____ kappa____ phi______ frames
    -      110.2342 -111.0000 -150.0000 48

 37 omega   88.00  175.00   1.0000   25.0000
omega____ theta____ kappa____ phi______ frames
    -      110.2342   50.0000 -120.0000 87

 38 omega   88.00  115.00   1.0000   25.0000
omega____ theta____ kappa____ phi______ frames
    -      110.2342   50.0000   60.0000 27

 39 omega  112.00  171.00   1.0000   25.0000
omega____ theta____ kappa____ phi______ frames
    -      110.2342   77.0000  -90.0000 59

 40 omega   89.00  114.00   1.0000   25.0000
omega____ theta____ kappa____ phi______ frames
    -      110.2342   50.0000  120.0000 25

 41 omega   80.00  106.00   1.0000   25.0000
omega____ theta____ kappa____ phi______ frames
    -      110.2342   77.0000  -90.0000 26

 42 omega   84.00  110.00   1.0000   25.0000
omega____ theta____ kappa____ phi______ frames
    -      110.2342   71.0000   16.4956 26

 43 omega   84.00  110.00   1.0000   25.0000
omega____ theta____ kappa____ phi______ frames
    -      110.2342   37.0000  176.8402 26

 44 omega   41.00   99.00   1.0000   25.0000
omega____ theta____ kappa____ phi______ frames
    -      110.2342  -50.0000 -120.0000 58

 45 omega  116.00  157.00   1.0000   25.0000
omega____ theta____ kappa____ phi______ frames
    -      110.2342   38.0000   90.0000 41

 46 omega   80.00  106.00   1.0000   25.0000
omega____ theta____ kappa____ phi______ frames
    -      110.2342   77.0000 -150.0000 26

 47 omega   85.00  111.00   1.0000   25.0000
omega____ theta____ kappa____ phi______ frames
    -      110.2342   38.0000   90.0000 26

 48 omega   86.00  120.00   1.0000   25.0000
omega____ theta____ kappa____ phi______ frames
    -      110.2342   38.0000  -90.0000 34

 49 omega   80.00  107.00   1.0000   25.0000
omega____ theta____ kappa____ phi______ frames
    -      110.2342   77.0000  -30.0000 27

 50 omega   89.00  174.00   1.0000   25.0000
omega____ theta____ kappa____ phi______ frames
    -      110.2342   50.0000  -30.0000 85

 51 omega   80.00  106.00   1.0000   25.0000
omega____ theta____ kappa____ phi______ frames
    -      110.2342   77.0000 -120.0000 26

 52 omega   85.00  111.00   1.0000   25.0000
omega____ theta____ kappa____ phi______ frames
    -      110.2342   38.0000  -60.0000 26

 53 omega  117.00  173.00   1.0000   25.0000
omega____ theta____ kappa____ phi______ frames
    -      110.2342   77.0000 -180.0000 56

 54 omega   80.00  173.00   1.0000   25.0000
omega____ theta____ kappa____ phi______ frames
    -      110.2342   77.0000   30.0000 93

 55 omega   80.00  111.00   1.0000   25.0000
omega____ theta____ kappa____ phi______ frames
    -      110.2342   77.0000 -180.0000 31

 56 omega   85.00  111.00   1.0000   25.0000
omega____ theta____ kappa____ phi______ frames
    -      110.2342   38.0000 -120.0000 26

 57 omega   54.00  103.00   1.0000   25.0000
omega____ theta____ kappa____ phi______ frames
    -      110.2342  -50.0000    0.0000 49

 58 omega   88.00  114.00   1.0000   25.0000
omega____ theta____ kappa____ phi______ frames
    -      110.2342   64.0000  150.0000 26

 59 omega   80.00  106.00   1.0000   25.0000
omega____ theta____ kappa____ phi______ frames
    -      110.2342   77.0000  -60.0000 26

 60 omega   89.00  115.00   1.0000   25.0000
omega____ theta____ kappa____ phi______ frames
    -      110.2342   50.0000   30.0000 26

 61 omega   88.00  165.00   1.0000   25.0000
omega____ theta____ kappa____ phi______ frames
    -      110.2342   64.0000   90.0000 77

 62 omega   88.00  117.00   1.0000   25.0000
omega____ theta____ kappa____ phi______ frames
    -      110.2342   50.0000 -150.0000 29

 63 omega   80.00  106.00   1.0000   25.0000
omega____ theta____ kappa____ phi______ frames
    -      110.2342   77.0000   60.0000 26

 64 omega   86.00  119.00   1.0000   25.0000
omega____ theta____ kappa____ phi______ frames
    -      110.2342   41.0000 -158.2975 33

 65 omega   86.00  111.00   1.0000   25.0000
omega____ theta____ kappa____ phi______ frames
    -      110.2342   38.0000    0.0000 25

 66 omega   80.00  106.00   1.0000   25.0000
omega____ theta____ kappa____ phi______ frames
    -      110.2342   77.0000    0.0000 26

 67 omega   80.00  106.00   1.0000   25.0000
omega____ theta____ kappa____ phi______ frames
    -      110.2342   77.0000   90.0000 26

 68 omega   47.00  148.00   1.0000   25.0000
omega____ theta____ kappa____ phi______ frames
    -      110.2342  -92.0000 -120.0000 101

 69 omega   41.00  104.00   1.0000   25.0000
omega____ theta____ kappa____ phi______ frames
    -      110.2342  -50.0000  120.0000 63

 70 omega   85.00  112.00   1.0000   25.0000
omega____ theta____ kappa____ phi______ frames
    -      110.2342   38.0000  150.0000 27

 71 omega  111.00  171.00   1.0000   25.0000
omega____ theta____ kappa____ phi______ frames
    -      110.2342   77.0000  120.0000 60

 72 omega   86.00  111.00   1.0000   25.0000
omega____ theta____ kappa____ phi______ frames
    -      110.2342   38.0000   60.0000 25

 73 omega  140.00  174.00   1.0000   25.0000
omega____ theta____ kappa____ phi______ frames
    -      110.2342   50.0000 -150.0000 34

 74 omega   80.00  106.00   1.0000   25.0000
omega____ theta____ kappa____ phi______ frames
    -      110.2342   77.0000  120.0000 26

 75 omega   89.00  126.00   1.0000   25.0000
omega____ theta____ kappa____ phi______ frames
    -      110.2342   52.0000  -50.4171 37

 76 omega   85.00  111.00   1.0000   25.0000
omega____ theta____ kappa____ phi______ frames
    -      110.2342   40.0000  113.9066 26

 77 omega  138.00  165.00   1.0000   25.0000
omega____ theta____ kappa____ phi______ frames
    -      110.2342   28.0000  -52.3204 27

 78 omega   79.00  105.00   1.0000   25.0000
omega____ theta____ kappa____ phi______ frames
    -      110.2342   28.0000  -52.3204 26

;
_diffrn_measurement_device '\k-geometry diffractometer'
_diffrn_measurement_device_type 'Agilent SuperNova, Dual, Cu at zero, Eos'
_diffrn_measurement_method '\w scans'
_diffrn_measurement_specimen_support 'polyimid foil'
_diffrn_orient_matrix_UB_11 -0.0022468000
_diffrn_orient_matrix_UB_12 -0.0155609000
_diffrn_orient_matrix_UB_13 0.0876998000
_diffrn_orient_matrix_UB_21 -0.0405704000
_diffrn_orient_matrix_UB_22 -0.1084502000
_diffrn_orient_matrix_UB_23 -0.0116551000
_diffrn_orient_matrix_UB_31 0.0916216000
_diffrn_orient_matrix_UB_32 -0.0483903000
_diffrn_orient_matrix_UB_33 -0.0021571000
_diffrn_radiation_monochromator mirror
_diffrn_radiation_probe x-ray
_diffrn_radiation_type 'Cu K\a'
_diffrn_radiation_wavelength 1.5418
_diffrn_reflns_av_R_equivalents 0.0406
_diffrn_reflns_av_unetI/netI 0.0202
_diffrn_reflns_Laue_measured_fraction_full 1.000
_diffrn_reflns_Laue_measured_fraction_max 0.996
_diffrn_reflns_limit_h_max 18
_diffrn_reflns_limit_h_min -17
_diffrn_reflns_limit_k_max 15
_diffrn_reflns_limit_k_min -15
_diffrn_reflns_limit_l_max 21
_diffrn_reflns_limit_l_min -21
_diffrn_reflns_number 52031
_diffrn_reflns_point_group_measured_fraction_full 1.000
_diffrn_reflns_point_group_measured_fraction_max 0.996
_diffrn_reflns_theta_full 67.684
_diffrn_reflns_theta_max 71.858
_diffrn_reflns_theta_min 3.819
_diffrn_source 'microfocus X-Ray tube'
_diffrn_source_type 'Agilent SuperNova (Cu) x-ray Source'
_exptl_absorpt_coefficient_mu 4.401
_exptl_absorpt_correction_T_max 0.714
_exptl_absorpt_correction_T_min 0.527
_exptl_absorpt_correction_type analytical
_exptl_absorpt_process_details
;
CrysAlisPro, Agilent Technologies,
Version 1.171.36.21 (release 14-08-2012 CrysAlis171 .NET)
(compiled Sep 14 2012,17:21:16)
Analytical numeric absorption correction using a multifaceted crystal
            model based on expressions derived by R.C. Clark & J.S. Reid.
(Clark, R. C. & Reid, J. S. (1995). Acta Cryst. A51, 887-897)
;
_exptl_crystal_colour blue
_exptl_crystal_density_diffrn 1.648
_exptl_crystal_description irregular
_exptl_crystal_F_000 1748
_exptl_crystal_size_max 0.2060
_exptl_crystal_size_mid 0.1370
_exptl_crystal_size_min 0.1016
_refine_diff_density_max 0.965
_refine_diff_density_min -0.439
_refine_diff_density_rms 0.060
_refine_ls_extinction_method none
_refine_ls_goodness_of_fit_ref 1.021
_refine_ls_hydrogen_treatment constr
_refine_ls_matrix_type full
_refine_ls_number_parameters 467
_refine_ls_number_reflns 6721
_refine_ls_number_restraints 0
_refine_ls_restrained_S_all 1.021
_refine_ls_R_factor_all 0.0383
_refine_ls_R_factor_gt 0.0354
_refine_ls_shift/su_max 0.001
_refine_ls_shift/su_mean 0.000
_refine_ls_structure_factor_coef Fsqd
_refine_ls_weighting_details
;
 w=1/[\s^2^(Fo^2^)+(0.0409P)^2^+4.4262P]
 where P=(Fo^2^+2Fc^2^)/3
;
_refine_ls_weighting_scheme calc
_refine_ls_wR_factor_gt 0.0890
_refine_ls_wR_factor_ref 0.0908
_reflns_Friedel_coverage 0.000
_reflns_number_gt 6252
_reflns_number_total 6721
_reflns_threshold_expression 'I > 2\s(I)'
_cod_data_source_file ic4004214_si_003_6.cif
_cod_data_source_block co_mimo67
_cod_original_sg_symbol_H-M 'P 21/n'
_cod_database_code 4335061
_audit_block_refno 1588
_audit_block_usercomment 'Mimo_482, irregular, blue'
_shelx_space_group_comment
;
The symmetry employed for this shelxl refinement is uniquely defined
by the following loop, which should always be used as a source of
symmetry information in preference to the above space-group names.
They are only intended as comments.
;
_shelx_estimated_absorpt_t_min 0.464
_shelx_estimated_absorpt_t_max 0.663
_shelxl_version_number 2012-9
_cell_oxdiff_length_a 15.3713(3)
_cell_oxdiff_length_b 12.86251(19)
_cell_oxdiff_length_c 17.4087(2)
_cell_oxdiff_angle_alpha 90.0199(12)
_cell_oxdiff_angle_beta 90.5049(13)
_cell_oxdiff_angle_gamma 90.0057(14)
_cell_oxdiff_volume 3441.80(10)
_cell_oxdiff_measurement_reflns_used 26106
_reflns_odcompleteness_completeness 99.95
_reflns_odcompleteness_theta 66.97
_reflns_odcompleteness_iscentric 1

loop_
_symmetry_equiv_pos_as_xyz
'x, y, z'
'-x+1/2, y+1/2, -z+1/2'
'-x, -y, -z'
'x-1/2, -y-1/2, z-1/2'

loop_
_atom_site_label
_atom_site_type_symbol
_atom_site_fract_x
_atom_site_fract_y
_atom_site_fract_z
_atom_site_U_iso_or_equiv
_atom_site_adp_type
_atom_site_occupancy
_atom_site_site_symmetry_order
_atom_site_calc_flag
_atom_site_refinement_flags_posn
_atom_site_refinement_flags_adp
Cu Cu 0.58593(2) 0.68145(2) 0.30342(2) 0.01839(9) Uani 1 1 d . .
Cl1 Cl 0.81596(4) 0.47290(5) 0.57464(3) 0.03857(15) Uani 1 1 d . .
Cl2 Cl 0.53378(4) 1.10413(5) 0.10922(3) 0.03794(15) Uani 1 1 d . .
O1 O 0.48143(11) 0.60814(12) 0.58905(9) 0.0297(4) Uani 1 1 d . .
O2 O 0.55481(11) 0.75612(13) 0.60971(8) 0.0292(4) Uani 1 1 d . .
O3 O 0.40202(14) 1.02314(14) 0.42796(12) 0.0495(5) Uani 1 1 d . .
O4 O 0.33843(12) 0.94930(15) 0.32603(10) 0.0366(4) Uani 1 1 d . .
O5 O 0.36819(10) 0.80882(13) 0.50224(9) 0.0283(3) Uani 1 1 d . .
H5 H 0.3659 0.8234 0.5492 0.042 Uiso 1 1 calc R U
N1 N 0.64877(11) 0.59934(13) 0.38515(10) 0.0196(3) Uani 1 1 d . .
N2 N 0.55403(11) 0.80204(14) 0.23499(10) 0.0209(4) Uani 1 1 d . .
N3 N 0.60648(11) 0.79848(13) 0.37908(9) 0.0181(3) Uani 1 1 d . .
N4 N 0.58283(12) 0.57054(15) 0.22530(10) 0.0245(4) Uani 1 1 d . .
N7 N 0.45308(11) 0.66526(13) 0.35412(9) 0.0191(3) Uani 1 1 d . .
C1 C 0.50798(13) 0.72372(16) 0.48191(11) 0.0188(4) Uani 1 1 d . .
C2 C 0.60240(13) 0.74948(15) 0.45681(11) 0.0182(4) Uani 1 1 d . .
H2 H 0.6295 0.7975 0.4954 0.022 Uiso 1 1 calc R U
C4 C 0.54004(14) 0.87952(16) 0.36082(11) 0.0205(4) Uani 1 1 d . .
H4 H 0.5586 0.9466 0.3849 0.025 Uiso 1 1 calc R U
C5 C 0.44737(14) 0.85170(17) 0.38976(12) 0.0216(4) Uani 1 1 d . .
C6 C 0.40315(14) 0.76269(17) 0.34580(12) 0.0219(4) Uani 1 1 d . .
H6A H 0.3436 0.7524 0.3657 0.026 Uiso 1 1 calc R U
H6B H 0.3984 0.7812 0.2907 0.026 Uiso 1 1 calc R U
C8 C 0.46168(14) 0.63749(16) 0.43623(11) 0.0198(4) Uani 1 1 d . .
H8A H 0.4951 0.5720 0.4412 0.024 Uiso 1 1 calc R U
H8B H 0.4032 0.6257 0.4579 0.024 Uiso 1 1 calc R U
C9 C 0.45414(14) 0.82461(17) 0.47555(12) 0.0214(4) Uani 1 1 d . .
H9 H 0.4831 0.8822 0.5047 0.026 Uiso 1 1 calc R U
C10 C 0.51205(14) 0.68797(16) 0.56623(12) 0.0214(4) Uani 1 1 d . .
C11 C 0.56604(19) 0.7288(2) 0.69006(13) 0.0361(6) Uani 1 1 d . .
H11A H 0.6100 0.6739 0.6949 0.054 Uiso 1 1 calc R U
H11B H 0.5106 0.7038 0.7105 0.054 Uiso 1 1 calc R U
H11C H 0.5850 0.7902 0.7190 0.054 Uiso 1 1 calc R U
C12 C 0.39350(15) 0.95171(18) 0.38400(13) 0.0281(5) Uani 1 1 d . .
C13 C 0.28186(19) 1.0382(2) 0.31499(16) 0.0428(6) Uani 1 1 d . .
H13A H 0.2953 1.0718 0.2660 0.064 Uiso 1 1 calc R U
H13B H 0.2910 1.0878 0.3570 0.064 Uiso 1 1 calc R U
H13C H 0.2211 1.0152 0.3145 0.064 Uiso 1 1 calc R U
C14 C 0.65633(13) 0.65136(16) 0.45217(11) 0.0187(4) Uani 1 1 d . .
C15 C 0.70764(14) 0.61579(17) 0.51250(12) 0.0223(4) Uani 1 1 d . .
H15 H 0.7139 0.6545 0.5587 0.027 Uiso 1 1 calc R U
C16 C 0.74954(14) 0.52107(18) 0.50257(13) 0.0260(5) Uani 1 1 d . .
C17 C 0.73937(14) 0.46515(18) 0.43559(13) 0.0265(5) Uani 1 1 d . .
H17 H 0.7663 0.3992 0.4295 0.032 Uiso 1 1 calc R U
C18 C 0.68890(14) 0.50753(17) 0.37747(12) 0.0237(4) Uani 1 1 d . .
H18 H 0.6824 0.4704 0.3306 0.028 Uiso 1 1 calc R U
C19 C 0.54232(14) 0.89138(17) 0.27394(12) 0.0215(4) Uani 1 1 d . .
C20 C 0.53364(14) 0.98614(17) 0.23747(13) 0.0249(4) Uani 1 1 d . .
H20 H 0.5260 1.0484 0.2660 0.030 Uiso 1 1 calc R U
C21 C 0.53646(15) 0.98744(18) 0.15753(13) 0.0270(5) Uani 1 1 d . .
C22 C 0.54333(14) 0.89602(19) 0.11701(12) 0.0265(5) Uani 1 1 d . .
H22 H 0.5417 0.8957 0.0625 0.032 Uiso 1 1 calc R U
C23 C 0.55272(14) 0.80415(18) 0.15817(12) 0.0238(4) Uani 1 1 d . .
H23 H 0.5584 0.7406 0.1308 0.029 Uiso 1 1 calc R U
C24 C 0.69461(14) 0.84522(17) 0.36932(12) 0.0237(4) Uani 1 1 d . .
H24A H 0.7391 0.7915 0.3770 0.035 Uiso 1 1 calc R U
H24B H 0.7031 0.9008 0.4071 0.035 Uiso 1 1 calc R U
H24C H 0.6995 0.8740 0.3174 0.035 Uiso 1 1 calc R U
C25 C 0.40518(15) 0.58172(17) 0.31369(12) 0.0248(4) Uani 1 1 d . .
H25A H 0.4008 0.5985 0.2589 0.037 Uiso 1 1 calc R U
H25B H 0.3467 0.5755 0.3351 0.037 Uiso 1 1 calc R U
H25C H 0.4363 0.5158 0.3203 0.037 Uiso 1 1 calc R U
C26 C 0.57575(14) 0.50405(18) 0.18314(12) 0.0240(4) Uani 1 1 d . .
C27 C 0.56647(18) 0.4188(2) 0.12855(14) 0.0339(5) Uani 1 1 d . .
H27A H 0.5202 0.4353 0.0914 0.051 Uiso 1 1 calc R U
H27B H 0.5515 0.3549 0.1561 0.051 Uiso 1 1 calc R U
H27C H 0.6214 0.4088 0.1014 0.051 Uiso 1 1 calc R U
Cl11 Cl 0.12032(4) 0.17632(4) 0.43542(3) 0.02741(12) Uani 1 1 d . .
O11 O 0.06576(16) 0.23671(18) 0.48425(11) 0.0565(6) Uani 1 1 d . .
O12 O 0.07319(15) 0.08719(16) 0.41062(14) 0.0572(6) Uani 1 1 d . .
O13 O 0.14541(14) 0.23555(18) 0.36946(11) 0.0513(5) Uani 1 1 d . .
O14 O 0.19629(12) 0.14365(16) 0.47695(10) 0.0423(4) Uani 1 1 d . .
Cl12 Cl 0.69320(4) 0.20446(5) 0.29834(3) 0.03212(13) Uani 1 1 d . .
O21 O 0.63027(15) 0.14915(18) 0.34272(11) 0.0537(6) Uani 1 1 d . .
O22 O 0.65194(16) 0.29623(19) 0.26642(13) 0.0603(6) Uani 1 1 d . .
O23 O 0.72417(14) 0.14115(18) 0.23727(11) 0.0510(5) Uani 1 1 d . .
O24 O 0.76313(13) 0.23784(19) 0.34628(12) 0.0528(5) Uani 1 1 d . .
N5 N 0.1528(2) 0.7928(3) 0.35231(18) 0.0704(9) Uani 1 1 d . .
C28 C 0.15502(18) 0.8256(2) 0.41265(17) 0.0436(7) Uani 1 1 d . .
C29 C 0.1569(2) 0.8680(3) 0.48936(16) 0.0492(7) Uani 1 1 d . .
H29A H 0.1798 0.9391 0.4879 0.074 Uiso 1 1 calc R U
H29B H 0.1944 0.8249 0.5222 0.074 Uiso 1 1 calc R U
H29C H 0.0978 0.8687 0.5101 0.074 Uiso 1 1 calc R U

loop_
_atom_site_aniso_label
_atom_site_aniso_U_11
_atom_site_aniso_U_22
_atom_site_aniso_U_33
_atom_site_aniso_U_23
_atom_site_aniso_U_13
_atom_site_aniso_U_12
Cu 0.02046(16) 0.01911(16) 0.01555(15) 0.00134(11) -0.00243(11) -0.00054(11)
Cl1 0.0304(3) 0.0501(4) 0.0351(3) 0.0148(3) -0.0056(2) 0.0138(3)
Cl2 0.0458(4) 0.0303(3) 0.0374(3) 0.0178(2) -0.0166(3) -0.0107(3)
O1 0.0393(10) 0.0278(8) 0.0219(7) 0.0040(6) 0.0011(7) -0.0045(7)
O2 0.0395(10) 0.0298(8) 0.0181(7) 0.0018(6) -0.0052(6) -0.0051(7)
O3 0.0551(13) 0.0283(10) 0.0645(13) -0.0112(9) -0.0291(10) 0.0139(9)
O4 0.0355(10) 0.0439(10) 0.0302(8) -0.0004(7) -0.0084(7) 0.0169(8)
O5 0.0231(8) 0.0397(9) 0.0221(7) -0.0019(7) 0.0027(6) 0.0053(7)
N1 0.0178(9) 0.0214(8) 0.0195(8) 0.0025(7) 0.0004(7) -0.0002(7)
N2 0.0189(9) 0.0239(9) 0.0198(8) 0.0040(7) -0.0023(7) -0.0021(7)
N3 0.0173(8) 0.0199(8) 0.0172(8) 0.0032(6) -0.0027(6) -0.0024(7)
N4 0.0262(10) 0.0272(10) 0.0200(8) 0.0003(8) -0.0032(7) 0.0021(8)
N7 0.0193(9) 0.0217(9) 0.0163(8) 0.0007(6) -0.0025(6) -0.0031(7)
C1 0.0189(10) 0.0206(10) 0.0169(9) 0.0010(8) 0.0000(7) 0.0000(8)
C2 0.0193(10) 0.0188(9) 0.0165(9) 0.0021(7) -0.0038(7) -0.0014(8)
C4 0.0222(11) 0.0180(9) 0.0211(10) 0.0020(8) -0.0044(8) 0.0000(8)
C5 0.0216(11) 0.0221(10) 0.0211(10) 0.0022(8) -0.0029(8) 0.0023(8)
C6 0.0181(10) 0.0269(11) 0.0207(9) 0.0028(8) -0.0022(8) -0.0002(8)
C8 0.0196(10) 0.0222(10) 0.0175(9) 0.0017(8) -0.0001(7) -0.0037(8)
C9 0.0210(10) 0.0235(10) 0.0197(10) -0.0008(8) -0.0011(8) 0.0024(8)
C10 0.0216(11) 0.0236(11) 0.0188(10) -0.0007(8) -0.0004(8) 0.0030(8)
C11 0.0510(16) 0.0382(14) 0.0191(11) 0.0005(10) -0.0065(10) -0.0009(12)
C12 0.0276(12) 0.0271(12) 0.0295(11) 0.0034(9) -0.0031(9) 0.0045(9)
C13 0.0395(15) 0.0477(16) 0.0411(14) 0.0057(12) -0.0088(12) 0.0192(13)
C14 0.0157(10) 0.0209(10) 0.0196(9) 0.0041(8) -0.0001(7) -0.0028(8)
C15 0.0174(10) 0.0284(11) 0.0210(10) 0.0048(8) -0.0007(8) -0.0014(8)
C16 0.0186(10) 0.0329(12) 0.0265(11) 0.0121(9) 0.0003(8) 0.0023(9)
C17 0.0206(11) 0.0265(11) 0.0325(11) 0.0065(9) 0.0048(9) 0.0051(9)
C18 0.0222(11) 0.0235(11) 0.0255(10) 0.0016(8) 0.0033(8) 0.0017(8)
C19 0.0188(10) 0.0235(10) 0.0223(10) 0.0033(8) -0.0045(8) -0.0031(8)
C20 0.0236(11) 0.0214(10) 0.0296(11) 0.0043(8) -0.0064(9) -0.0027(8)
C21 0.0230(11) 0.0273(11) 0.0306(11) 0.0128(9) -0.0092(9) -0.0065(9)
C22 0.0229(11) 0.0350(12) 0.0214(10) 0.0071(9) -0.0048(8) -0.0045(9)
C23 0.0212(11) 0.0288(11) 0.0212(10) 0.0029(8) -0.0024(8) -0.0011(9)
C24 0.0194(11) 0.0269(11) 0.0246(10) 0.0050(8) -0.0050(8) -0.0072(8)
C25 0.0241(11) 0.0277(11) 0.0225(10) 0.0001(8) -0.0042(8) -0.0091(9)
C26 0.0225(11) 0.0295(12) 0.0199(10) 0.0031(9) -0.0021(8) 0.0031(9)
C27 0.0408(14) 0.0330(13) 0.0278(11) -0.0094(10) -0.0059(10) 0.0056(11)
Cl11 0.0327(3) 0.0292(3) 0.0202(2) -0.00183(19) -0.0061(2) 0.0012(2)
O11 0.0855(17) 0.0563(13) 0.0279(9) -0.0015(9) 0.0067(10) 0.0356(12)
O12 0.0535(13) 0.0419(12) 0.0755(15) -0.0099(10) -0.0325(12) -0.0062(10)
O13 0.0552(13) 0.0671(14) 0.0316(10) 0.0182(9) 0.0039(9) 0.0087(11)
O14 0.0347(10) 0.0563(12) 0.0355(9) 0.0062(9) -0.0142(8) -0.0028(9)
Cl12 0.0273(3) 0.0475(3) 0.0217(2) -0.0075(2) 0.0043(2) -0.0004(2)
O21 0.0600(14) 0.0690(14) 0.0324(10) -0.0172(10) 0.0124(9) -0.0326(11)
O22 0.0634(15) 0.0632(15) 0.0543(13) -0.0018(11) -0.0020(11) 0.0255(12)
O23 0.0528(13) 0.0660(14) 0.0344(10) -0.0154(9) 0.0116(9) 0.0168(11)
O24 0.0348(11) 0.0737(15) 0.0498(12) -0.0094(11) -0.0041(9) -0.0137(10)
N5 0.065(2) 0.097(3) 0.0490(17) -0.0033(16) -0.0042(14) -0.0075(18)
C28 0.0323(15) 0.0549(17) 0.0437(16) 0.0123(13) -0.0016(12) -0.0002(12)
C29 0.0432(17) 0.063(2) 0.0409(15) 0.0101(14) -0.0008(12) 0.0107(14)

loop_
_atom_type_symbol
_atom_type_description
_atom_type_scat_dispersion_real
_atom_type_scat_dispersion_imag
_atom_type_scat_source
C C 0.0181 0.0091 'International Tables Vol C Tables 4.2.6.8 and 6.1.1.4'
H H 0.0000 0.0000 'International Tables Vol C Tables 4.2.6.8 and 6.1.1.4'
Cl Cl 0.3639 0.7018 'International Tables Vol C Tables 4.2.6.8 and 6.1.1.4'
Cu Cu -1.9646 0.5888 'International Tables Vol C Tables 4.2.6.8 and 6.1.1.4'
N N 0.0311 0.0180 'International Tables Vol C Tables 4.2.6.8 and 6.1.1.4'
O O 0.0492 0.0322 'International Tables Vol C Tables 4.2.6.8 and 6.1.1.4'

loop_
_exptl_crystal_face_index_h
_exptl_crystal_face_index_k
_exptl_crystal_face_index_l
_exptl_crystal_face_perp_dist
_exptl_oxdiff_crystal_face_indexfrac_h
_exptl_oxdiff_crystal_face_indexfrac_k
_exptl_oxdiff_crystal_face_indexfrac_l
_exptl_oxdiff_crystal_face_x
_exptl_oxdiff_crystal_face_y
_exptl_oxdiff_crystal_face_z
-8 5 1 0.0695 -8.0093 4.9971 0.9924 0.0273 -0.2286 -0.9778
-8 -1 7 0.0660 -8.0009 -0.9999 6.9974 0.6472 0.3515 -0.6998
3 -6 7 0.0535 3.0109 -5.9966 7.0076 0.7011 0.4465 0.5509
-8 4 5 0.0576 -8.0064 3.9978 4.9944 0.3938 -0.1669 -0.9378
-1 4 10 0.0491 -0.9993 3.9989 10.0013 0.8171 -0.5097 -0.3066
6 1 9 0.0616 6.0075 1.0008 9.0073 0.7609 -0.4572 0.4826
4 0 -10 0.0631 3.9977 -0.0003 -10.0010 -0.8861 -0.0456 0.3879
-5 3 -9 0.0508 -5.0105 2.9976 -9.0084 -0.8254 -0.0168 -0.5847
5 -3 9 0.0508 5.0105 -2.9976 9.0084 0.8254 0.0168 0.5847
-7 -6 -1 0.0853 -6.9996 -5.9982 -1.0026 0.0211 0.9462 -0.3489
7 6 1 0.0853 6.9996 5.9982 1.0026 -0.0211 -0.9462 0.3489
8 -5 -1 0.0695 8.0093 -4.9971 -0.9924 -0.0273 0.2286 0.9778
-6 1 9 0.0532 -6.0004 0.9996 8.9987 0.7871 0.0302 -0.6175

loop_
_geom_angle_atom_site_label_1
_geom_angle_atom_site_label_2
_geom_angle_atom_site_label_3
_geom_angle
N4 Cu N1 96.69(7)
N4 Cu N2 98.34(7)
N1 Cu N2 159.31(7)
N4 Cu N3 172.01(8)
N1 Cu N3 81.89(7)
N2 Cu N3 81.24(7)
N4 Cu N7 100.84(7)
N1 Cu N7 96.08(7)
N2 Cu N7 94.97(7)
N3 Cu N7 87.14(7)
C10 O2 C11 116.32(18)
C12 O4 C13 117.8(2)
C9 O5 H5 109.5
C18 N1 C14 119.17(18)
C18 N1 Cu 127.64(15)
C14 N1 Cu 112.85(14)
C23 N2 C19 119.02(18)
C23 N2 Cu 127.48(15)
C19 N2 Cu 113.09(13)
C4 N3 C24 108.33(16)
C4 N3 C2 116.97(16)
C24 N3 C2 108.55(15)
C4 N3 Cu 106.18(12)
C24 N3 Cu 111.22(13)
C2 N3 Cu 105.55(12)
C26 N4 Cu 174.88(19)
C6 N7 C25 108.33(16)
C6 N7 C8 110.00(16)
C25 N7 C8 108.95(16)
C6 N7 Cu 110.92(12)
C25 N7 Cu 109.37(13)
C8 N7 Cu 109.23(12)
C8 C1 C10 107.03(16)
C8 C1 C9 108.94(16)
C10 C1 C9 109.70(16)
C8 C1 C2 115.95(16)
C10 C1 C2 107.56(16)
C9 C1 C2 107.58(16)
N3 C2 C14 106.03(16)
N3 C2 C1 113.02(16)
C14 C2 C1 110.52(16)
N3 C2 H2 109.1
C14 C2 H2 109.1
C1 C2 H2 109.1
N3 C4 C19 105.09(16)
N3 C4 C5 113.39(16)
C19 C4 C5 111.97(16)
N3 C4 H4 108.7
C19 C4 H4 108.7
C5 C4 H4 108.7
C12 C5 C6 110.94(17)
C12 C5 C9 106.61(17)
C6 C5 C9 110.00(17)
C12 C5 C4 106.33(17)
C6 C5 C4 114.40(17)
C9 C5 C4 108.21(16)
N7 C6 C5 110.94(16)
N7 C6 H6A 109.5
C5 C6 H6A 109.5
N7 C6 H6B 109.5
C5 C6 H6B 109.5
H6A C6 H6B 108.0
N7 C8 C1 111.30(16)
N7 C8 H8A 109.4
C1 C8 H8A 109.4
N7 C8 H8B 109.4
C1 C8 H8B 109.4
H8A C8 H8B 108.0
O5 C9 C5 107.20(16)
O5 C9 C1 110.89(17)
C5 C9 C1 106.99(16)
O5 C9 H9 110.6
C5 C9 H9 110.6
C1 C9 H9 110.6
O1 C10 O2 124.76(19)
O1 C10 C1 124.01(19)
O2 C10 C1 111.22(18)
O2 C11 H11A 109.5
O2 C11 H11B 109.5
H11A C11 H11B 109.5
O2 C11 H11C 109.5
H11A C11 H11C 109.5
H11B C11 H11C 109.5
O3 C12 O4 125.0(2)
O3 C12 C5 123.0(2)
O4 C12 C5 112.02(19)
O4 C13 H13A 109.5
O4 C13 H13B 109.5
H13A C13 H13B 109.5
O4 C13 H13C 109.5
H13A C13 H13C 109.5
H13B C13 H13C 109.5
N1 C14 C15 122.40(19)
N1 C14 C2 114.65(17)
C15 C14 C2 122.92(19)
C14 C15 C16 117.2(2)
C14 C15 H15 121.4
C16 C15 H15 121.4
C17 C16 C15 120.9(2)
C17 C16 Cl1 119.34(18)
C15 C16 Cl1 119.74(18)
C16 C17 C18 118.2(2)
C16 C17 H17 120.9
C18 C17 H17 120.9
N1 C18 C17 122.1(2)
N1 C18 H18 119.0
C17 C18 H18 119.0
N2 C19 C20 122.31(19)
N2 C19 C4 114.80(18)
C20 C19 C4 122.9(2)
C19 C20 C21 117.8(2)
C19 C20 H20 121.1
C21 C20 H20 121.1
C22 C21 C20 120.4(2)
C22 C21 Cl2 119.76(17)
C20 C21 Cl2 119.87(18)
C21 C22 C23 118.1(2)
C21 C22 H22 121.0
C23 C22 H22 121.0
N2 C23 C22 122.2(2)
N2 C23 H23 118.9
C22 C23 H23 118.9
N3 C24 H24A 109.5
N3 C24 H24B 109.5
H24A C24 H24B 109.5
N3 C24 H24C 109.5
H24A C24 H24C 109.5
H24B C24 H24C 109.5
N7 C25 H25A 109.5
N7 C25 H25B 109.5
H25A C25 H25B 109.5
N7 C25 H25C 109.5
H25A C25 H25C 109.5
H25B C25 H25C 109.5
N4 C26 C27 179.7(3)
C26 C27 H27A 109.5
C26 C27 H27B 109.5
H27A C27 H27B 109.5
C26 C27 H27C 109.5
H27A C27 H27C 109.5
H27B C27 H27C 109.5
O12 Cl11 O11 108.60(16)
O12 Cl11 O14 109.15(12)
O11 Cl11 O14 109.84(12)
O12 Cl11 O13 108.99(14)
O11 Cl11 O13 110.55(13)
O14 Cl11 O13 109.68(12)
O24 Cl12 O23 110.79(13)
O24 Cl12 O21 110.12(13)
O23 Cl12 O21 110.51(13)
O24 Cl12 O22 107.78(15)
O23 Cl12 O22 109.12(13)
O21 Cl12 O22 108.44(15)
N5 C28 C29 179.3(4)
C28 C29 H29A 109.5
C28 C29 H29B 109.5
H29A C29 H29B 109.5
C28 C29 H29C 109.5
H29A C29 H29C 109.5
H29B C29 H29C 109.5

loop_
_geom_bond_atom_site_label_1
_geom_bond_atom_site_label_2
_geom_bond_distance
Cu N4 1.9713(19)
Cu N1 2.0121(17)
Cu N2 2.0139(17)
Cu N3 2.0233(17)
Cu N7 2.2414(18)
Cl1 C16 1.726(2)
Cl2 C21 1.721(2)
O1 C10 1.199(3)
O2 C10 1.328(3)
O2 C11 1.451(3)
O3 C12 1.202(3)
O4 C12 1.312(3)
O4 C13 1.448(3)
O5 C9 1.419(3)
O5 H5 0.8400
N1 C18 1.339(3)
N1 C14 1.349(3)
N2 C23 1.338(3)
N2 C19 1.347(3)
N3 C4 1.491(3)
N3 C24 1.493(3)
N3 C2 1.495(2)
N4 C26 1.132(3)
N7 C6 1.476(3)
N7 C25 1.477(3)
N7 C8 1.478(2)
C1 C8 1.536(3)
C1 C10 1.539(3)
C1 C9 1.542(3)
C1 C2 1.555(3)
C2 C14 1.513(3)
C2 H2 1.0000
C4 C19 1.521(3)
C4 C5 1.557(3)
C4 H4 1.0000
C5 C12 1.533(3)
C5 C6 1.533(3)
C5 C9 1.537(3)
C6 H6A 0.9900
C6 H6B 0.9900
C8 H8A 0.9900
C8 H8B 0.9900
C9 H9 1.0000
C11 H11A 0.9800
C11 H11B 0.9800
C11 H11C 0.9800
C13 H13A 0.9800
C13 H13B 0.9800
C13 H13C 0.9800
C14 C15 1.386(3)
C15 C16 1.390(3)
C15 H15 0.9500
C16 C17 1.378(3)
C17 C18 1.382(3)
C17 H17 0.9500
C18 H18 0.9500
C19 C20 1.380(3)
C20 C21 1.393(3)
C20 H20 0.9500
C21 C22 1.376(3)
C22 C23 1.389(3)
C22 H22 0.9500
C23 H23 0.9500
C24 H24A 0.9800
C24 H24B 0.9800
C24 H24C 0.9800
C25 H25A 0.9800
C25 H25B 0.9800
C25 H25C 0.9800
C26 C27 1.457(3)
C27 H27A 0.9800
C27 H27B 0.9800
C27 H27C 0.9800
Cl11 O12 1.421(2)
Cl11 O11 1.429(2)
Cl11 O14 1.4310(18)
Cl11 O13 1.4338(19)
Cl12 O24 1.421(2)
Cl12 O23 1.4246(19)
Cl12 O21 1.432(2)
Cl12 O22 1.448(2)
N5 C28 1.132(4)
C28 C29 1.443(4)
C29 H29A 0.9800
C29 H29B 0.9800
C29 H29C 0.9800

loop_
_geom_torsion_atom_site_label_1
_geom_torsion_atom_site_label_2
_geom_torsion_atom_site_label_3
_geom_torsion_atom_site_label_4
_geom_torsion
C4 N3 C2 C14 163.44(16)
C24 N3 C2 C14 -73.67(19)
Cu N3 C2 C14 45.65(16)
C4 N3 C2 C1 42.2(2)
C24 N3 C2 C1 165.11(17)
Cu N3 C2 C1 -75.56(17)
C8 C1 C2 N3 67.8(2)
C10 C1 C2 N3 -172.48(16)
C9 C1 C2 N3 -54.4(2)
C8 C1 C2 C14 -50.8(2)
C10 C1 C2 C14 68.9(2)
C9 C1 C2 C14 -173.02(16)
C24 N3 C4 C19 73.24(19)
C2 N3 C4 C19 -163.76(16)
Cu N3 C4 C19 -46.32(17)
C24 N3 C4 C5 -164.16(16)
C2 N3 C4 C5 -41.2(2)
Cu N3 C4 C5 76.29(17)
N3 C4 C5 C12 166.76(16)
C19 C4 C5 C12 -74.5(2)
N3 C4 C5 C6 -70.4(2)
C19 C4 C5 C6 48.3(2)
N3 C4 C5 C9 52.6(2)
C19 C4 C5 C9 171.26(17)
C25 N7 C6 C5 177.37(17)
C8 N7 C6 C5 58.4(2)
Cu N7 C6 C5 -62.58(18)
C12 C5 C6 N7 -177.55(17)
C9 C5 C6 N7 -59.8(2)
C4 C5 C6 N7 62.2(2)
C6 N7 C8 C1 -59.2(2)
C25 N7 C8 C1 -177.79(17)
Cu N7 C8 C1 62.79(18)
C10 C1 C8 N7 179.04(16)
C9 C1 C8 N7 60.5(2)
C2 C1 C8 N7 -61.0(2)
C12 C5 C9 O5 60.8(2)
C6 C5 C9 O5 -59.6(2)
C4 C5 C9 O5 174.79(16)
C12 C5 C9 C1 179.77(17)
C6 C5 C9 C1 59.4(2)
C4 C5 C9 C1 -66.2(2)
C8 C1 C9 O5 57.3(2)
C10 C1 C9 O5 -59.6(2)
C2 C1 C9 O5 -176.30(15)
C8 C1 C9 C5 -59.3(2)
C10 C1 C9 C5 -176.17(17)
C2 C1 C9 C5 67.1(2)
C11 O2 C10 O1 1.5(3)
C11 O2 C10 C1 -177.57(19)
C8 C1 C10 O1 -1.9(3)
C9 C1 C10 O1 116.2(2)
C2 C1 C10 O1 -127.1(2)
C8 C1 C10 O2 177.17(17)
C9 C1 C10 O2 -64.8(2)
C2 C1 C10 O2 51.9(2)
C13 O4 C12 O3 -1.6(4)
C13 O4 C12 C5 178.6(2)
C6 C5 C12 O3 160.7(2)
C9 C5 C12 O3 41.0(3)
C4 C5 C12 O3 -74.3(3)
C6 C5 C12 O4 -19.5(3)
C9 C5 C12 O4 -139.3(2)
C4 C5 C12 O4 105.4(2)
C18 N1 C14 C15 3.2(3)
Cu N1 C14 C15 -170.67(16)
C18 N1 C14 C2 -175.12(18)
Cu N1 C14 C2 11.1(2)
N3 C2 C14 N1 -38.4(2)
C1 C2 C14 N1 84.5(2)
N3 C2 C14 C15 143.37(19)
C1 C2 C14 C15 -93.8(2)
N1 C14 C15 C16 -2.2(3)
C2 C14 C15 C16 175.93(19)
C14 C15 C16 C17 -0.6(3)
C14 C15 C16 Cl1 178.93(16)
C15 C16 C17 C18 2.3(3)
Cl1 C16 C17 C18 -177.22(17)
C14 N1 C18 C17 -1.3(3)
Cu N1 C18 C17 171.50(16)
C16 C17 C18 N1 -1.4(3)
C23 N2 C19 C20 -3.6(3)
Cu N2 C19 C20 169.63(17)
C23 N2 C19 C4 176.82(18)
Cu N2 C19 C4 -10.0(2)
N3 C4 C19 N2 37.8(2)
C5 C4 C19 N2 -85.7(2)
N3 C4 C19 C20 -141.8(2)
C5 C4 C19 C20 94.7(2)
N2 C19 C20 C21 0.6(3)
C4 C19 C20 C21 -179.78(19)
C19 C20 C21 C22 3.2(3)
C19 C20 C21 Cl2 -175.39(17)
C20 C21 C22 C23 -3.9(3)
Cl2 C21 C22 C23 174.64(17)
C19 N2 C23 C22 2.8(3)
Cu N2 C23 C22 -169.33(16)
C21 C22 C23 N2 0.9(3)
